data_2209116
loop_
_publ_author_name
'Wysocki, Waldemar'
'Matosiuk, Dariusz'
'Karczmarzyk, Zbigniew'
'Rz\;adkowska, Marzena'
'Urba\'nczyk-Lipkowska, Zofia'

_publ_section_title
6-Benzyl-7-hydroxy-1-(2-methoxyphenyl)-2,3-dihydro-1<i>H</i>,7<i>H</i>-imidazo[1,2-<i>a</i>]pyrimidin-5-one
_journal_coeditor_code BX2005
_journal_issue 6
_journal_name_full 'Acta Crystallographica Section E'
_journal_page_first o2548
_journal_page_last o2550
_journal_paper_doi 10.1107/S1600536806019015
_journal_volume 62
_journal_year 2006
_chemical_formula_iupac 'C20 H19 N3 O3'
_chemical_formula_moiety 'C20 H19 N3 O3'
_chemical_formula_sum 'C20 H19 N3 O3'
_chemical_formula_weight 349.38
_chemical_name_systematic
;
6-Benzyl-7-hydroxy-1-(2-methoxyphenyl)-1H,7H-2,3-
dihydroimidazo[1,2-a]pyrimidin-5-one
;
_space_group_IT_number 14
_symmetry_cell_setting monoclinic
_symmetry_space_group_name_Hall '-P 2ybc'
_symmetry_space_group_name_H-M 'P 1 21/c 1'
_cell_angle_alpha 90
_cell_angle_beta 90.785(5)
_cell_angle_gamma 90
_cell_formula_units_Z 4
_cell_length_a 12.1771(6)
_cell_length_b 13.2172(7)
_cell_length_c 11.0141(8)
_cell_measurement_reflns_used 25
_cell_measurement_temperature 298(2)
_cell_measurement_theta_max 42.58
_cell_measurement_theta_min 20.78
_cell_volume 1772.52(18)
_computing_cell_refinement 'CAD-4 EXPRESS'
_computing_data_collection 'CAD-4 EXPRESS (Enraf--Nonius, 1994)'
_computing_data_reduction 'XCAD4 (Harms & Wocadlo, 1995)'
_computing_molecular_graphics 'ORTEP-3 (Farrugia, 1997)'
_computing_publication_material 'SHELXL97, PLATON (Spek, 2003) and WinGX (Farrugia, 1999)'
_computing_structure_refinement 'SHELXL97 (Sheldrick, 1997)'
_computing_structure_solution 'SHELXS97 (Sheldrick, 1997)'
_diffrn_measured_fraction_theta_full 0.984
_diffrn_measured_fraction_theta_max 0.984
_diffrn_measurement_device_type 'Enraf--Nonius TurboCAD4'
_diffrn_measurement_method \w/2\q
_diffrn_radiation_type CuK\a
_diffrn_radiation_wavelength 1.54178
_diffrn_reflns_av_R_equivalents 0.0261
_diffrn_reflns_limit_h_max 15
_diffrn_reflns_limit_h_min -15
_diffrn_reflns_limit_k_max 16
_diffrn_reflns_limit_k_min 0
_diffrn_reflns_limit_l_max 13
_diffrn_reflns_limit_l_min 0
_diffrn_reflns_number 3758
_diffrn_reflns_theta_full 74.23
_diffrn_reflns_theta_max 74.23
_diffrn_reflns_theta_min 3.63
_diffrn_standards_decay_% 0
_diffrn_standards_interval_count 100
_diffrn_standards_number 3
_exptl_absorpt_coefficient_mu 0.731
_exptl_absorpt_correction_T_max 0.9956
_exptl_absorpt_correction_T_min 0.9167
_exptl_absorpt_correction_type psi-scan
_exptl_absorpt_process_details '(North <i>et al.</i>,  1968)'
_exptl_crystal_colour colourless
_exptl_crystal_density_diffrn 1.309
_exptl_crystal_density_method 'not measured'
_exptl_crystal_description prism
_exptl_crystal_F_000 736
_exptl_crystal_size_max 0.59
_exptl_crystal_size_mid 0.42
_exptl_crystal_size_min 0.35
_refine_diff_density_max 0.16
_refine_diff_density_min -0.179
_refine_ls_extinction_coef 0.0110(7)
_refine_ls_extinction_expression Fc^*^=kFc[1+0.001xFc^2^\l^3^/sin(2\q)]^-1/4^
_refine_ls_extinction_method 'SHELXL97 (Sheldrick, 1997)'
_refine_ls_goodness_of_fit_ref 1.016
_refine_ls_hydrogen_treatment mixed
_refine_ls_matrix_type full
_refine_ls_number_parameters 286
_refine_ls_number_reflns 3565
_refine_ls_number_restraints 0
_refine_ls_restrained_S_all 1.016
_refine_ls_R_factor_gt 0.0499
_refine_ls_shift/su_max 0
_refine_ls_structure_factor_coef Fsqd
_refine_ls_weighting_details 'calc w = 1/[\s^2^(Fo^2^)+(0.0729P)^2^+0.2545P] where P=(Fo^2^+2Fc^2^)/3'
_refine_ls_weighting_scheme calc
_refine_ls_wR_factor_ref 0.1565
_reflns_number_gt 1998
_reflns_number_total 3565
_reflns_threshold_expression I>2\s(I)
_cod_data_source_file bx2005.cif
_cod_data_source_block Va
_cod_original_sg_symbol_H-M 'P 21/c'
_cod_database_code 2209116
_cod_database_fobs_code 2209116

loop_
_symmetry_equiv_pos_as_xyz
'x, y, z'
'-x, y+1/2, -z+1/2'
'-x, -y, -z'
'x, -y-1/2, z-1/2'

loop_
_atom_site_type_symbol
_atom_site_label
_atom_site_fract_x
_atom_site_fract_y
_atom_site_fract_z
_atom_site_U_iso_or_equiv
_atom_site_adp_type
_atom_site_calc_flag
_atom_site_refinement_flags
_atom_site_occupancy
O O10 0.22496(14) 0.65132(13) 0.17246(16) 0.0505(5) Uani d . 1
H H101 0.196(2) 0.630(2) 0.101(3) 0.076 Uiso d . 1
O O11 0.16583(14) 0.91218(13) 0.45621(15) 0.0511(5) Uani d . 1
O O27 -0.16996(18) 0.96309(16) -0.0210(2) 0.0834(7) Uani d . 1
N N1 -0.08488(18) 0.85608(16) 0.1653(2) 0.0598(6) Uani d . 1
N N3 0.04357(17) 0.87367(16) 0.30736(18) 0.0500(5) Uani d . 1
N N6 0.06596(16) 0.74216(14) 0.16482(18) 0.0456(5) Uani d . 1
C C2 0.0107(2) 0.81814(18) 0.2091(2) 0.0461(6) Uani d . 1
C C4 -0.0335(3) 0.9548(3) 0.3362(3) 0.0692(9) Uani d . 1
H H41 0.004(3) 1.017(3) 0.331(3) 0.104 Uiso d . 1
H H42 -0.066(3) 0.949(3) 0.414(4) 0.104 Uiso d . 1
C C5 -0.1181(3) 0.9465(3) 0.2333(3) 0.0736(10) Uani d . 1
H H51 -0.111(3) 1.010(3) 0.171(3) 0.11 Uiso d . 1
H H52 -0.192(3) 0.945(3) 0.261(3) 0.11 Uiso d . 1
C C7 0.16371(19) 0.72412(17) 0.2213(2) 0.0410(6) Uani d . 1
C C8 0.20456(19) 0.77530(17) 0.3214(2) 0.0425(6) Uani d . 1
C C9 0.14144(19) 0.85504(18) 0.3686(2) 0.0434(6) Uani d . 1
C C12 0.3195(2) 0.7568(2) 0.3715(2) 0.0487(6) Uani d . 1
H H121 0.345(2) 0.684(2) 0.361(3) 0.073 Uiso d . 1
H H122 0.325(2) 0.769(2) 0.462(3) 0.073 Uiso d . 1
C C21 -0.1544(2) 0.8069(2) 0.0791(2) 0.0492(6) Uani d . 1
C C22 -0.1806(2) 0.7069(2) 0.0894(3) 0.0610(8) Uani d . 1
H H221 -0.149(3) 0.670(2) 0.155(3) 0.091 Uiso d . 1
C C23 -0.2528(3) 0.6613(3) 0.0080(3) 0.0769(10) Uani d . 1
H H231 -0.270(3) 0.583(3) 0.020(3) 0.115 Uiso d . 1
C C24 -0.2987(3) 0.7185(3) -0.0828(3) 0.0819(11) Uani d . 1
H H241 -0.351(3) 0.688(2) -0.141(3) 0.097(11) Uiso d . 1
C C25 -0.2739(3) 0.8183(3) -0.0956(3) 0.0711(9) Uani d . 1
H H251 -0.306(3) 0.861(3) -0.163(3) 0.107 Uiso d . 1
C C26 -0.2007(2) 0.8644(2) -0.0150(2) 0.0558(7) Uani d . 1
C C28 -0.2313(4) 1.0289(3) -0.0978(4) 0.1092(14) Uani d . 1
H H281 -0.2102 1.0976 -0.0817 0.164 Uiso calc R 1
H H282 -0.3082 1.0207 -0.0825 0.164 Uiso calc R 1
H H283 -0.2169 1.0129 -0.1811 0.164 Uiso calc R 1
C C31 0.4020(2) 0.82573(19) 0.3122(2) 0.0493(6) Uani d . 1
C C32 0.4507(2) 0.7993(3) 0.2045(3) 0.0629(8) Uani d . 1
H H321 0.442(3) 0.735(3) 0.175(3) 0.094 Uiso d . 1
C C33 0.5218(3) 0.8642(4) 0.1473(4) 0.0878(11) Uani d . 1
H H331 0.558(4) 0.838(3) 0.073(4) 0.132 Uiso d . 1
C C34 0.5460(3) 0.9562(4) 0.1959(5) 0.0987(14) Uani d . 1
H H341 0.591(3) 1.005(3) 0.155(3) 0.107(13) Uiso d . 1
C C35 0.4984(4) 0.9838(3) 0.3029(6) 0.1029(14) Uani d . 1
H H351 0.513(4) 1.045(4) 0.334(4) 0.154 Uiso d . 1
C C36 0.4272(3) 0.9193(2) 0.3614(4) 0.0749(9) Uani d . 1
H H361 0.390(3) 0.942(3) 0.436(4) 0.112 Uiso d . 1

loop_
_atom_site_aniso_label
_atom_site_aniso_U_11
_atom_site_aniso_U_22
_atom_site_aniso_U_33
_atom_site_aniso_U_12
_atom_site_aniso_U_13
_atom_site_aniso_U_23
O10 0.0519(10) 0.0489(10) 0.0504(10) 0.0076(8) -0.0128(8) -0.0052(8)
O11 0.0602(11) 0.0521(10) 0.0409(9) -0.0042(8) -0.0099(8) -0.0041(8)
O27 0.0835(15) 0.0679(14) 0.0982(17) -0.0028(12) -0.0147(13) 0.0252(13)
N1 0.0529(13) 0.0513(13) 0.0745(15) 0.0117(10) -0.0258(11) -0.0141(12)
N3 0.0487(12) 0.0516(13) 0.0495(12) 0.0065(10) -0.0116(9) -0.0095(10)
N6 0.0461(11) 0.0422(11) 0.0481(12) 0.0038(9) -0.0138(9) -0.0021(9)
C2 0.0482(14) 0.0420(13) 0.0476(14) -0.0002(11) -0.0125(11) -0.0016(11)
C4 0.0555(18) 0.069(2) 0.083(2) 0.0140(15) -0.0191(16) -0.0263(18)
C5 0.0665(19) 0.0670(19) 0.086(2) 0.0209(17) -0.0263(18) -0.0255(17)
C7 0.0434(13) 0.0382(13) 0.0411(13) 0.0005(10) -0.0056(10) 0.0070(10)
C8 0.0446(13) 0.0413(13) 0.0414(13) -0.0007(10) -0.0091(10) 0.0057(10)
C9 0.0478(13) 0.0426(13) 0.0394(12) -0.0056(11) -0.0079(10) 0.0039(11)
C12 0.0510(15) 0.0512(15) 0.0436(14) 0.0050(12) -0.0149(11) 0.0037(12)
C21 0.0413(13) 0.0515(14) 0.0545(15) 0.0040(11) -0.0121(11) -0.0031(12)
C22 0.0603(17) 0.0504(16) 0.072(2) 0.0023(13) -0.0162(15) 0.0007(14)
C23 0.064(2) 0.0624(19) 0.104(3) -0.0069(16) -0.0154(18) -0.0180(18)
C24 0.0604(19) 0.091(3) 0.093(3) 0.0089(18) -0.0308(18) -0.030(2)
C25 0.0634(19) 0.091(3) 0.0579(18) 0.0180(18) -0.0206(14) -0.0019(17)
C26 0.0495(15) 0.0618(17) 0.0559(16) 0.0049(13) -0.0047(12) 0.0057(14)
C28 0.124(3) 0.099(3) 0.104(3) 0.022(2) 0.000(3) 0.056(2)
C31 0.0428(13) 0.0527(15) 0.0521(15) 0.0045(11) -0.0142(11) -0.0014(12)
C32 0.0532(16) 0.074(2) 0.0617(18) 0.0026(15) -0.0051(14) -0.0053(16)
C33 0.063(2) 0.122(3) 0.079(2) -0.002(2) 0.0053(18) 0.014(2)
C34 0.073(3) 0.094(3) 0.128(4) -0.018(2) 0.000(3) 0.033(3)
C35 0.088(3) 0.063(2) 0.158(5) -0.020(2) -0.007(3) -0.004(3)
C36 0.067(2) 0.0622(19) 0.095(3) -0.0066(16) -0.0072(18) -0.0162(18)

loop_
_atom_type_symbol
_atom_type_description
_atom_type_scat_dispersion_real
_atom_type_scat_dispersion_imag
_atom_type_scat_source
C C 0.0181 0.0091 'International Tables Vol C Tables 4.2.6.8 and 6.1.1.4'
H H 0 0 'International Tables Vol C Tables 4.2.6.8 and 6.1.1.4'
N N 0.0311 0.018 'International Tables Vol C Tables 4.2.6.8 and 6.1.1.4'
O O 0.0492 0.0322 'International Tables Vol C Tables 4.2.6.8 and 6.1.1.4'

loop_
_geom_angle_atom_site_label_1
_geom_angle_atom_site_label_2
_geom_angle_atom_site_label_3
_geom_angle
_geom_angle_publ_flag
C7 O10 H101 111.4(19) ?
C26 O27 C28 118.3(3) ?
C2 N1 C21 124.9(2) yes
C2 N1 C5 111.2(2) yes
C21 N1 C5 123.1(2) yes
C2 N3 C9 122.2(2) yes
C2 N3 C4 112.6(2) yes
C9 N3 C4 125.1(2) yes
C2 N6 C7 114.7(2) yes
N6 C2 N1 126.7(2) yes
N6 C2 N3 124.2(2) yes
N1 C2 N3 109.0(2) yes
N3 C4 C5 102.4(2) yes
N3 C4 H41 108(2) ?
C5 C4 H41 110(2) ?
N3 C4 H42 115(2) ?
C5 C4 H42 112(2) ?
H41 C4 H42 109(3) ?
N1 C5 C4 104.5(2) yes
N1 C5 H51 106(2) ?
C4 C5 H51 111(2) ?
N1 C5 H52 114(2) ?
C4 C5 H52 113(2) ?
H51 C5 H52 108(3) ?
O10 C7 N6 115.7(2) yes
O10 C7 C8 118.5(2) yes
N6 C7 C8 125.7(2) yes
C7 C8 C9 118.0(2) yes
C7 C8 C12 122.1(2) ?
C9 C8 C12 119.5(2) ?
O11 C9 N3 117.4(2) yes
O11 C9 C8 127.5(2) yes
N3 C9 C8 115.1(2) yes
C31 C12 C8 111.2(2) ?
C31 C12 H121 108.2(17) ?
C8 C12 H121 113.1(16) ?
C31 C12 H122 107.0(16) ?
C8 C12 H122 112.3(17) ?
H121 C12 H122 105(2) ?
C22 C21 C26 119.7(2) ?
C22 C21 N1 121.7(2) ?
C26 C21 N1 118.5(2) ?
C21 C22 C23 121.0(3) ?
C21 C22 H221 118(2) ?
C23 C22 H221 121(2) ?
C24 C23 C22 118.9(3) ?
C24 C23 H231 123(2) ?
C22 C23 H231 118(2) ?
C25 C24 C23 121.6(3) ?
C25 C24 H241 118(2) ?
C23 C24 H241 120(2) ?
C24 C25 C26 119.9(3) ?
C24 C25 H251 123(2) ?
C26 C25 H251 118(2) ?
O27 C26 C25 124.3(3) ?
O27 C26 C21 116.7(2) ?
C25 C26 C21 119.0(3) ?
O27 C28 H281 109.5 ?
O27 C28 H282 109.5 ?
H281 C28 H282 109.5 ?
O27 C28 H283 109.5 ?
H281 C28 H283 109.5 ?
H282 C28 H283 109.5 ?
C32 C31 C36 117.9(3) ?
C32 C31 C12 121.0(2) ?
C36 C31 C12 121.0(3) ?
C33 C32 C31 121.1(3) ?
C33 C32 H321 119(2) ?
C31 C32 H321 119(2) ?
C34 C33 C32 120.8(4) ?
C34 C33 H331 123(2) ?
C32 C33 H331 116(3) ?
C33 C34 C35 119.0(4) ?
C33 C34 H341 122(2) ?
C35 C34 H341 118(2) ?
C34 C35 C36 120.8(4) ?
C34 C35 H351 119(3) ?
C36 C35 H351 120(3) ?
C35 C36 C31 120.5(4) ?
C35 C36 H361 120(2) ?
C31 C36 H361 119(2) ?

loop_
_geom_bond_atom_site_label_1
_geom_bond_atom_site_label_2
_geom_bond_distance
_geom_bond_publ_flag
O10 C7 1.335(3) yes
O10 H101 0.91(3) ?
O11 C9 1.258(3) yes
O27 C26 1.359(3) ?
O27 C28 1.418(4) ?
N1 C2 1.350(3) yes
N1 C21 1.420(3) ?
N1 C5 1.470(4) yes
N3 C2 1.364(3) yes
N3 C9 1.384(3) yes
N3 C4 1.463(4) yes
N6 C2 1.307(3) yes
N6 C7 1.357(3) yes
C4 C5 1.525(4) yes
C4 H41 0.94(4) ?
C4 H42 0.95(4) ?
C5 H51 1.09(4) ?
C5 H52 0.95(4) ?
C7 C8 1.381(3) yes
C8 C9 1.408(3) yes
C8 C12 1.517(3) ?
C12 C31 1.511(4) ?
C12 H121 1.02(3) ?
C12 H122 1.02(3) ?
C21 C22 1.366(4) ?
C21 C26 1.397(3) ?
C22 C23 1.385(4) ?
C22 H221 0.94(3) ?
C23 C24 1.367(5) ?
C23 H231 1.06(4) ?
C24 C25 1.360(5) ?
C24 H241 0.98(4) ?
C25 C26 1.391(4) ?
C25 H251 1.00(4) ?
C28 H281 0.96 ?
C28 H282 0.96 ?
C28 H283 0.96 ?
C31 C32 1.379(4) ?
C31 C36 1.383(4) ?
C32 C33 1.377(5) ?
C32 H321 0.92(3) ?
C33 C34 1.360(6) ?
C33 H331 0.99(4) ?
C34 C35 1.370(6) ?
C34 H341 0.96(4) ?
C35 C36 1.382(6) ?
C35 H351 0.90(5) ?
C36 H361 0.99(4) ?

loop_
_geom_hbond_atom_site_label_D
_geom_hbond_atom_site_label_H
_geom_hbond_atom_site_label_A
_geom_hbond_site_symmetry_A
_geom_hbond_distance_DH
_geom_hbond_distance_HA
_geom_hbond_distance_DA
_geom_hbond_angle_DHA
_geom_hbond_publ_flag
C5 H51 O27 . 1.09(4) 2.31(3) 2.871(4) 110(3) yes
O10 H101 O11 4_575 0.90(3) 1.72(3) 2.617(2) 169(2) yes
C24 H241 CgA 4_475 0.98(4) 2.63(3) 3.584(4) 165(3) yes
C28 H283 CgA 3_566 0.96 2.98 3.562(5) 120 yes
C33 H331 CgB 1_655 0.99(4) 2.94(5) 3.747(4) 139(3) yes

loop_
_geom_torsion_atom_site_label_1
_geom_torsion_atom_site_label_2
_geom_torsion_atom_site_label_3
_geom_torsion_atom_site_label_4
_geom_torsion
_geom_torsion_publ_flag
C7 N6 C2 N1 175.4(3) ?
C7 N6 C2 N3 -2.8(4) ?
C21 N1 C2 N6 14.3(5) ?
C5 N1 C2 N6 -175.6(3) ?
C21 N1 C2 N3 -167.2(2) ?
C5 N1 C2 N3 2.9(3) ?
C9 N3 C2 N6 1.2(4) ?
C4 N3 C2 N6 179.4(3) ?
C9 N3 C2 N1 -177.3(2) ?
C4 N3 C2 N1 0.8(3) ?
C2 N3 C4 C5 -3.9(4) ?
C9 N3 C4 C5 174.2(3) ?
C2 N1 C5 C4 -5.2(4) ?
C21 N1 C5 C4 165.0(3) ?
N3 C4 C5 N1 5.2(4) ?
C2 N6 C7 O10 -175.6(2) ?
C2 N6 C7 C8 3.1(3) ?
O10 C7 C8 C9 177.1(2) ?
N6 C7 C8 C9 -1.6(4) ?
O10 C7 C8 C12 4.6(3) ?
N6 C7 C8 C12 -174.1(2) ?
C2 N3 C9 O11 178.1(2) ?
C4 N3 C9 O11 0.2(4) ?
C2 N3 C9 C8 0.5(3) ?
C4 N3 C9 C8 -177.5(3) ?
C7 C8 C9 O11 -177.7(2) ?
C12 C8 C9 O11 -5.0(4) ?
C7 C8 C9 N3 -0.3(3) ?
C12 C8 C9 N3 172.4(2) ?
C7 C8 C12 C31 89.5(3) yes
C9 C8 C12 C31 -82.9(3) ?
C2 N1 C21 C22 45.6(4) yes
C5 N1 C21 C22 -123.3(3) ?
C2 N1 C21 C26 -137.4(3) ?
C5 N1 C21 C26 53.7(4) ?
C26 C21 C22 C23 -0.1(5) ?
N1 C21 C22 C23 176.8(3) ?
C21 C22 C23 C24 -0.7(5) ?
C22 C23 C24 C25 0.9(5) ?
C23 C24 C25 C26 -0.2(5) ?
C28 O27 C26 C25 13.1(4) ?
C28 O27 C26 C21 -166.9(3) ?
C24 C25 C26 O27 179.3(3) ?
C24 C25 C26 C21 -0.6(5) ?
C22 C21 C26 O27 -179.2(3) ?
N1 C21 C26 O27 3.8(4) ?
C22 C21 C26 C25 0.8(4) ?
N1 C21 C26 C25 -176.2(3) ?
C8 C12 C31 C32 -86.2(3) yes
C8 C12 C31 C36 90.8(3) ?
C36 C31 C32 C33 -0.4(4) ?
C12 C31 C32 C33 176.7(3) ?
C31 C32 C33 C34 0.2(5) ?
C32 C33 C34 C35 -0.2(6) ?
C33 C34 C35 C36 0.4(7) ?
C34 C35 C36 C31 -0.6(6) ?
C32 C31 C36 C35 0.6(5) ?
C12 C31 C36 C35 -176.6(3) ?

loop_
_cod_related_entry_id
_cod_related_entry_database
_cod_related_entry_code
1 ChemSpider 21128215
